data_2238539
loop_
_publ_author_name
'Sankar, U.'
'Sabari, V.'
'Mahalakshmi, S.'
'Balasubramanian, K. K.'
'Aravindhan, S.'

_publ_section_title
;
 (2<i>E</i>,4<i>E</i>)-Ethyl
 5-(2,4-dichlorophenylsulfonyl)penta-2,4-dienoate
;
_journal_coeditor_code PV2638
_journal_issue 9
_journal_name_full 'Acta Crystallographica Section E'
_journal_page_first o1387
_journal_paper_doi 10.1107/S1600536813021429
_journal_volume 69
_journal_year 2013
_chemical_formula_iupac 'C13 H12 Cl2 O4 S'
_chemical_formula_moiety 'C13 H12 Cl2 O4 S'
_chemical_formula_sum 'C13 H12 Cl2 O4 S'
_chemical_formula_weight 335.19
_chemical_name_systematic
;
(2<i>E</i>,4<i>E</i>)-Ethyl 5-(2,4-dichlorophenylsulfonyl)penta-2,4-dienoate
;
_space_group_IT_number 4
_symmetry_cell_setting monoclinic
_symmetry_space_group_name_Hall 'P 2yb'
_symmetry_space_group_name_H-M 'P 1 21 1'
_atom_sites_solution_hydrogens geom
_atom_sites_solution_primary direct
_atom_sites_solution_secondary difmap
_audit_creation_method SHELXL-97
_cell_angle_alpha 90.00
_cell_angle_beta 95.876(5)
_cell_angle_gamma 90.00
_cell_formula_units_Z 2
_cell_length_a 5.773(5)
_cell_length_b 9.939(5)
_cell_length_c 13.268(5)
_cell_measurement_reflns_used 8834
_cell_measurement_temperature 293(2)
_cell_measurement_theta_max 31.20
_cell_measurement_theta_min 2.05
_cell_volume 757.3(8)
_computing_cell_refinement 'SAINT (Bruker, 2008)'
_computing_data_collection 'APEX2 (Bruker, 2008)'
_computing_data_reduction 'SAINT (Bruker, 2008)'
_computing_molecular_graphics 'ORTEP-3 for Windows (Farrugia, 2012)'
_computing_publication_material '<i>SHELXL97</i> (Sheldrick, 2008) and <i>PLATON</i> (Spek, 2009)'
_computing_structure_refinement 'SHELXL97 (Sheldrick, 2008)'
_computing_structure_solution 'SHELXS97 (Sheldrick, 2008)'
_diffrn_ambient_temperature 293(2)
_diffrn_measured_fraction_theta_full 0.999
_diffrn_measured_fraction_theta_max 0.999
_diffrn_measurement_device_type 'Bruker Kappa APEXII CCD'
_diffrn_measurement_method '\w and \f scan'
_diffrn_radiation_monochromator graphite
_diffrn_radiation_source 'fine-focus sealed tube'
_diffrn_radiation_type MoK\a
_diffrn_radiation_wavelength 0.71073
_diffrn_reflns_av_R_equivalents 0.0230
_diffrn_reflns_av_sigmaI/netI 0.0225
_diffrn_reflns_limit_h_max 6
_diffrn_reflns_limit_h_min -6
_diffrn_reflns_limit_k_max 8
_diffrn_reflns_limit_k_min -11
_diffrn_reflns_limit_l_max 15
_diffrn_reflns_limit_l_min -15
_diffrn_reflns_number 6848
_diffrn_reflns_theta_full 25.00
_diffrn_reflns_theta_max 25.00
_diffrn_reflns_theta_min 2.57
_diffrn_standards_decay_% 0
_exptl_absorpt_coefficient_mu 0.574
_exptl_absorpt_correction_T_max 0.8466
_exptl_absorpt_correction_T_min 0.8243
_exptl_absorpt_correction_type multi-scan
_exptl_absorpt_process_details '(SADABS; Bruker, 2008)'
_exptl_crystal_colour colourless
_exptl_crystal_density_diffrn 1.470
_exptl_crystal_density_method 'not measured'
_exptl_crystal_description block
_exptl_crystal_F_000 344
_exptl_crystal_size_max 0.30
_exptl_crystal_size_mid 0.30
_exptl_crystal_size_min 0.20
_refine_diff_density_max 0.238
_refine_diff_density_min -0.214
_refine_ls_abs_structure_details 'Flack (1983),  1054 Friedel pairs'
_refine_ls_abs_structure_Flack 0.04(6)
_refine_ls_extinction_method none
_refine_ls_goodness_of_fit_ref 1.055
_refine_ls_hydrogen_treatment constr
_refine_ls_matrix_type full
_refine_ls_number_parameters 209
_refine_ls_number_reflns 2471
_refine_ls_number_restraints 74
_refine_ls_restrained_S_all 1.053
_refine_ls_R_factor_all 0.0332
_refine_ls_R_factor_gt 0.0298
_refine_ls_shift/su_max 0.000
_refine_ls_shift/su_mean 0.000
_refine_ls_structure_factor_coef Fsqd
_refine_ls_weighting_details 'calc w=1/[\s^2^(Fo^2^)+(0.0288P)^2^+0.2277P] where P=(Fo^2^+2Fc^2^)/3'
_refine_ls_weighting_scheme calc
_refine_ls_wR_factor_gt 0.0709
_refine_ls_wR_factor_ref 0.0740
_reflns_number_gt 2314
_reflns_number_total 2471
_reflns_threshold_expression I>2sigma(I)
_cod_data_source_file pv2638.cif
_cod_data_source_block I
_cod_original_sg_symbol_H-M 'P 21'
_cod_database_code 2238539
_cod_database_fobs_code 2238539

loop_
_symmetry_equiv_pos_as_xyz
'x, y, z'
'-x, y+1/2, -z'

loop_
_atom_site_type_symbol
_atom_site_label
_atom_site_fract_x
_atom_site_fract_y
_atom_site_fract_z
_atom_site_U_iso_or_equiv
_atom_site_adp_type
_atom_site_calc_flag
_atom_site_refinement_flags
_atom_site_occupancy
_atom_site_symmetry_multiplicity
_atom_site_disorder_assembly
_atom_site_disorder_group
C C1 0.5395(4) 0.2357(3) 0.6203(2) 0.0521(6) Uani d . 1 1 . .
C C2 0.5786(6) 0.1770(3) 0.7135(2) 0.0667(8) Uani d . 1 1 . .
H H2 0.7097 0.1991 0.7571 0.080 Uiso calc R 1 1 . .
C C3 0.4218(6) 0.0853(4) 0.7415(2) 0.0741(9) Uani d . 1 1 . .
C C4 0.2235(6) 0.0511(3) 0.6808(2) 0.0714(8) Uani d . 1 1 . .
H H4 0.1171 -0.0097 0.7028 0.086 Uiso calc R 1 1 . .
C C5 0.1869(5) 0.1095(3) 0.5862(2) 0.0597(7) Uani d . 1 1 . .
H H5 0.0561 0.0859 0.5430 0.072 Uiso calc R 1 1 . .
C C6 0.3436(4) 0.2036(3) 0.5546(2) 0.0486(6) Uani d . 1 1 . .
C C7 0.5117(4) 0.2097(3) 0.3680(2) 0.0530(6) Uani d . 1 1 . .
H H7 0.6635 0.2387 0.3858 0.064 Uiso calc R 1 1 . .
C C8 0.4707(4) 0.1217(3) 0.2951(2) 0.0518(6) Uani d . 1 1 . .
H H8 0.3172 0.0981 0.2747 0.062 Uiso calc R 1 1 . .
C C9 0.6546(4) 0.0595(3) 0.24492(19) 0.0536(6) Uani d . 1 1 . .
H H9 0.8072 0.0847 0.2656 0.064 Uiso calc R 1 1 . .
C C10 0.6203(5) -0.0303(3) 0.1722(2) 0.0577(7) Uani d . 1 1 A .
H H10 0.4687 -0.0534 0.1478 0.069 Uiso calc R 1 1 . .
C C11 0.8169(6) -0.0953(4) 0.1282(2) 0.0722(9) Uani d U 1 1 . .
O O1 0.0716(3) 0.2181(2) 0.38846(15) 0.0669(6) Uani d . 1 1 . .
O O2 0.3050(4) 0.4175(2) 0.43995(17) 0.0713(6) Uani d . 1 1 . .
O O3 1.0171(4) -0.0764(4) 0.1560(2) 0.1189(12) Uani d . 1 1 A .
Cl Cl1 0.4769(3) 0.00684(14) 0.85912(9) 0.1250(5) Uani d . 1 1 . .
Cl Cl2 0.74573(11) 0.35013(8) 0.58707(6) 0.0671(2) Uani d . 1 1 . .
S S1 0.28638(10) 0.27417(7) 0.43281(5) 0.05173(18) Uani d . 1 1 . .
O O4 0.7333(12) -0.1885(7) 0.0550(6) 0.0776(16) Uani d PDU 0.739(11) 1 A 1
C C12 0.9044(15) -0.2721(8) 0.0100(6) 0.103(2) Uani d PDU 0.739(11) 1 A 1
H H12A 1.0289 -0.2963 0.0615 0.124 Uiso calc PR 0.739(11) 1 A 1
H H12B 0.8306 -0.3543 -0.0164 0.124 Uiso calc PR 0.739(11) 1 A 1
C C13 0.9999(15) -0.2001(9) -0.0710(7) 0.137(3) Uani d PDU 0.739(11) 1 A 1
H H13A 1.1127 -0.2556 -0.0995 0.205 Uiso calc PR 0.739(11) 1 A 1
H H13B 1.0734 -0.1190 -0.0447 0.205 Uiso calc PR 0.739(11) 1 A 1
H H13C 0.8769 -0.1779 -0.1226 0.205 Uiso calc PR 0.739(11) 1 A 1
O O4' 0.777(3) -0.1422(19) 0.0509(18) 0.079(4) Uani d PDU 0.261(11) 1 A 2
C C12' 0.966(3) -0.205(2) 0.0030(17) 0.094(5) Uani d PDU 0.261(11) 1 A 2
H H12C 1.0634 -0.2571 0.0525 0.113 Uiso calc PR 0.261(11) 1 A 2
H H12D 1.0614 -0.1365 -0.0244 0.113 Uiso calc PR 0.261(11) 1 A 2
C C13' 0.865(4) -0.293(2) -0.0783(15) 0.125(7) Uani d PDU 0.261(11) 1 A 2
H H13D 0.9866 -0.3274 -0.1152 0.188 Uiso calc PR 0.261(11) 1 A 2
H H13E 0.7566 -0.2425 -0.1233 0.188 Uiso calc PR 0.261(11) 1 A 2
H H13F 0.7854 -0.3662 -0.0498 0.188 Uiso calc PR 0.261(11) 1 A 2

loop_
_atom_site_aniso_label
_atom_site_aniso_U_11
_atom_site_aniso_U_22
_atom_site_aniso_U_33
_atom_site_aniso_U_12
_atom_site_aniso_U_13
_atom_site_aniso_U_23
C1 0.0450(13) 0.0456(16) 0.0666(17) 0.0056(10) 0.0099(11) -0.0127(12)
C2 0.0668(19) 0.067(2) 0.0655(19) 0.0109(16) 0.0055(15) -0.0085(15)
C3 0.091(2) 0.067(2) 0.067(2) 0.020(2) 0.0172(17) 0.0022(17)
C4 0.075(2) 0.0610(19) 0.084(2) 0.0022(17) 0.0347(17) 0.0024(18)
C5 0.0443(14) 0.0577(19) 0.080(2) -0.0016(11) 0.0208(13) -0.0074(15)
C6 0.0369(12) 0.0445(14) 0.0659(16) 0.0061(11) 0.0119(11) -0.0089(12)
C7 0.0330(12) 0.0651(18) 0.0621(16) -0.0004(11) 0.0112(11) -0.0003(14)
C8 0.0345(12) 0.0667(17) 0.0549(15) -0.0035(11) 0.0075(11) 0.0052(13)
C9 0.0401(12) 0.0696(18) 0.0526(14) 0.0002(14) 0.0119(10) 0.0025(15)
C10 0.0445(14) 0.0692(19) 0.0602(16) 0.0018(12) 0.0088(12) 0.0036(15)
C11 0.0620(19) 0.096(3) 0.0594(17) 0.0193(17) 0.0110(15) -0.0055(17)
O1 0.0306(8) 0.0966(16) 0.0740(13) 0.0012(9) 0.0072(8) -0.0091(11)
O2 0.0631(12) 0.0541(13) 0.0978(16) 0.0121(11) 0.0133(11) 0.0071(12)
O3 0.0513(14) 0.201(3) 0.1044(19) 0.0282(17) 0.0099(13) -0.048(2)
Cl1 0.1582(11) 0.1325(11) 0.0856(7) 0.0214(8) 0.0194(7) 0.0369(6)
Cl2 0.0490(4) 0.0649(4) 0.0873(5) -0.0096(4) 0.0072(3) -0.0181(4)
S1 0.0318(3) 0.0585(4) 0.0656(4) 0.0040(3) 0.0089(2) -0.0020(4)
O4 0.079(3) 0.069(4) 0.088(2) -0.002(2) 0.024(2) -0.027(3)
C12 0.120(5) 0.084(5) 0.111(5) 0.001(4) 0.036(4) -0.033(4)
C13 0.148(7) 0.119(7) 0.157(7) 0.014(5) 0.081(6) -0.010(5)
O4' 0.084(8) 0.062(9) 0.090(7) -0.001(6) 0.004(6) -0.031(7)
C12' 0.105(9) 0.089(10) 0.095(8) -0.003(8) 0.041(8) -0.039(8)
C13' 0.164(15) 0.109(14) 0.104(12) 0.009(12) 0.019(11) -0.054(11)

loop_
_atom_type_symbol
_atom_type_description
_atom_type_scat_dispersion_real
_atom_type_scat_dispersion_imag
_atom_type_scat_source
C C 0.0033 0.0016 'International Tables Vol C Tables 4.2.6.8 and 6.1.1.4'
H H 0.0000 0.0000 'International Tables Vol C Tables 4.2.6.8 and 6.1.1.4'
O O 0.0106 0.0060 'International Tables Vol C Tables 4.2.6.8 and 6.1.1.4'
Cl Cl 0.1484 0.1585 'International Tables Vol C Tables 4.2.6.8 and 6.1.1.4'
S S 0.1246 0.1234 'International Tables Vol C Tables 4.2.6.8 and 6.1.1.4'

loop_
_geom_angle_atom_site_label_1
_geom_angle_atom_site_label_2
_geom_angle_atom_site_label_3
_geom_angle
C2 C1 C6 121.1(3)
C2 C1 Cl2 117.1(2)
C6 C1 Cl2 121.7(2)
C3 C2 C1 118.7(3)
C3 C2 H2 120.7
C1 C2 H2 120.7
C2 C3 C4 122.9(3)
C2 C3 Cl1 118.5(3)
C4 C3 Cl1 118.6(3)
C3 C4 C5 118.0(3)
C3 C4 H4 121.0
C5 C4 H4 121.0
C4 C5 C6 120.8(3)
C4 C5 H5 119.6
C6 C5 H5 119.6
C1 C6 C5 118.4(3)
C1 C6 S1 123.1(2)
C5 C6 S1 118.5(2)
C8 C7 S1 121.3(2)
C8 C7 H7 119.3
S1 C7 H7 119.3
C7 C8 C9 122.7(2)
C7 C8 H8 118.7
C9 C8 H8 118.7
C10 C9 C8 124.4(2)
C10 C9 H9 117.8
C8 C9 H9 117.8
C9 C10 C11 121.5(3)
C9 C10 H10 119.2
C11 C10 H10 119.2
O4' C11 O3 116.5(10)
O3 C11 O4 125.2(4)
O4' C11 C10 116.6(10)
O3 C11 C10 124.7(3)
O4 C11 C10 109.9(4)
O1 S1 O2 118.12(13)
O1 S1 C7 108.15(13)
O2 S1 C7 109.99(13)
O1 S1 C6 107.18(12)
O2 S1 C6 109.29(14)
C7 S1 C6 103.03(12)
C11 O4 C12 117.5(6)
C13 C12 O4 110.3(6)
C13 C12 H12A 109.6
O4 C12 H12A 109.6
C13 C12 H12B 109.6
O4 C12 H12B 109.6
H12A C12 H12B 108.1
C12 C13 H13A 109.5
C12 C13 H13B 109.5
H13A C13 H13B 109.5
C12 C13 H13C 109.5
H13A C13 H13C 109.5
H13B C13 H13C 109.5
C11 O4' C12' 118.9(17)
O4' C12' C13' 108.6(13)
O4' C12' H12C 110.0
C13' C12' H12C 110.0
O4' C12' H12D 110.0
C13' C12' H12D 110.0
H12C C12' H12D 108.4
C12' C13' H13D 109.5
C12' C13' H13E 109.5
H13D C13' H13E 109.5
C12' C13' H13F 109.5
H13D C13' H13F 109.5
H13E C13' H13F 109.5

loop_
_geom_bond_atom_site_label_1
_geom_bond_atom_site_label_2
_geom_bond_distance
C1 C2 1.366(4)
C1 C6 1.393(4)
C1 Cl2 1.735(3)
C2 C3 1.363(5)
C2 H2 0.9300
C3 C4 1.373(5)
C3 Cl1 1.744(3)
C4 C5 1.380(4)
C4 H4 0.9300
C5 C6 1.395(4)
C5 H5 0.9300
C6 S1 1.761(3)
C7 C8 1.307(4)
C7 S1 1.752(3)
C7 H7 0.9300
C8 C9 1.449(4)
C8 H8 0.9300
C9 C10 1.315(4)
C9 H9 0.9300
C10 C11 1.477(4)
C10 H10 0.9300
C11 O4' 1.13(2)
C11 O3 1.191(4)
C11 O4 1.392(8)
O1 S1 1.430(2)
O2 S1 1.431(2)
O4 C12 1.464(6)
C12 C13 1.447(9)
C12 H12A 0.9700
C12 H12B 0.9700
C13 H13A 0.9600
C13 H13B 0.9600
C13 H13C 0.9600
O4' C12' 1.456(10)
C12' C13' 1.461(17)
C12' H12C 0.9700
C12' H12D 0.9700
C13' H13D 0.9600
C13' H13E 0.9600
C13' H13F 0.9600

loop_
_geom_hbond_atom_site_label_D
_geom_hbond_atom_site_label_H
_geom_hbond_atom_site_label_A
_geom_hbond_site_symmetry_A
_geom_hbond_distance_DH
_geom_hbond_distance_HA
_geom_hbond_distance_DA
_geom_hbond_angle_DHA
C7 H7 O1 1_655 0.93 2.36 3.217(4) 153
C9 H9 O1 1_655 0.93 2.50 3.312(4) 146

loop_
_geom_torsion_atom_site_label_1
_geom_torsion_atom_site_label_2
_geom_torsion_atom_site_label_3
_geom_torsion_atom_site_label_4
_geom_torsion
C6 C1 C2 C3 0.1(4)
Cl2 C1 C2 C3 -179.1(2)
C1 C2 C3 C4 -1.2(5)
C1 C2 C3 Cl1 178.1(2)
C2 C3 C4 C5 2.1(5)
Cl1 C3 C4 C5 -177.3(2)
C3 C4 C5 C6 -1.8(4)
C2 C1 C6 C5 0.1(4)
Cl2 C1 C6 C5 179.29(19)
C2 C1 C6 S1 -179.0(2)
Cl2 C1 C6 S1 0.2(3)
C4 C5 C6 C1 0.8(4)
C4 C5 C6 S1 180.0(2)
S1 C7 C8 C9 -175.6(2)
C7 C8 C9 C10 179.3(3)
C8 C9 C10 C11 -176.5(3)
C9 C10 C11 O4' -159.7(13)
C9 C10 C11 O3 2.6(6)
C9 C10 C11 O4 178.3(4)
C8 C7 S1 O1 -2.3(3)
C8 C7 S1 O2 -132.6(2)
C8 C7 S1 C6 110.9(3)
C1 C6 S1 O1 -179.8(2)
C5 C6 S1 O1 1.1(2)
C1 C6 S1 O2 -50.6(2)
C5 C6 S1 O2 130.3(2)
C1 C6 S1 C7 66.3(2)
C5 C6 S1 C7 -112.8(2)
O4' C11 O4 C12 73(3)
O3 C11 O4 C12 1.3(9)
C10 C11 O4 C12 -174.4(5)
C11 O4 C12 C13 -82.9(10)
O3 C11 O4' C12' 15(2)
O4 C11 O4' C12' -105(4)
C10 C11 O4' C12' 178.7(15)
C11 O4' C12' C13' 163(2)
